data_2221938
loop_
_publ_author_name
'Tang, Lin-Lin'
'Ye, Jiao'
'Liu, Qi-Xing'
'Hu, Ai-Xi'

_publ_section_title
;
 2-Bromo-4,4-dimethyl-1-(2,4,5-trimethoxyphenyl)pentan-3-one
;
_journal_coeditor_code BT2955
_journal_issue 6
_journal_name_full 'Acta Crystallographica Section E'
_journal_page_first o1359
_journal_paper_doi 10.1107/S1600536809018601
_journal_volume 65
_journal_year 2009
_chemical_formula_iupac 'C16 H23 Br O4'
_chemical_formula_moiety 'C16 H23 Br O4'
_chemical_formula_sum 'C16 H23 Br O4'
_chemical_formula_weight 359.25
_chemical_melting_point_gt 366
_chemical_melting_point_lt 369
_chemical_name_systematic
;
2-Bromo-4,4-dimethyl-1-(2,4,5-trimethoxyphenyl)pentan-3-one
;
_space_group_IT_number 2
_symmetry_cell_setting triclinic
_symmetry_space_group_name_Hall '-P 1'
_symmetry_space_group_name_H-M 'P -1'
_atom_sites_solution_hydrogens geom
_atom_sites_solution_primary direct
_atom_sites_solution_secondary difmap
_audit_creation_method SHELXL-97
_cell_angle_alpha 106.7520(10)
_cell_angle_beta 106.1960(10)
_cell_angle_gamma 100.3530(10)
_cell_formula_units_Z 2
_cell_length_a 9.0173(5)
_cell_length_b 9.2086(5)
_cell_length_c 11.4217(6)
_cell_measurement_reflns_used 4833
_cell_measurement_temperature 173(2)
_cell_measurement_theta_max 27.01
_cell_measurement_theta_min 2.41
_cell_volume 836.51(8)
_computing_cell_refinement 'SAINT-Plus (Bruker, 2003)'
_computing_data_collection 'SMART (Bruker, 2001)'
_computing_data_reduction 'SAINT-Plus (Bruker, 2003)'
_computing_molecular_graphics 'SHELXTL (Sheldrick, 2008)'
_computing_publication_material 'SHELXTL (Sheldrick, 2008)'
_computing_structure_refinement 'SHELXTL (Sheldrick, 2008)'
_computing_structure_solution 'SHELXTL (Sheldrick, 2008)'
_diffrn_ambient_temperature 173(2)
_diffrn_measured_fraction_theta_full 0.984
_diffrn_measured_fraction_theta_max 0.984
_diffrn_measurement_device_type 'Bruker SMART 1000 CCD'
_diffrn_measurement_method \w
_diffrn_radiation_monochromator graphite
_diffrn_radiation_source 'fine-focus sealed tube'
_diffrn_radiation_type MoK\a
_diffrn_radiation_wavelength 0.71073
_diffrn_reflns_av_R_equivalents 0.0171
_diffrn_reflns_av_sigmaI/netI 0.0240
_diffrn_reflns_limit_h_max 11
_diffrn_reflns_limit_h_min -11
_diffrn_reflns_limit_k_max 11
_diffrn_reflns_limit_k_min -11
_diffrn_reflns_limit_l_max 11
_diffrn_reflns_limit_l_min -14
_diffrn_reflns_number 6537
_diffrn_reflns_theta_full 26.00
_diffrn_reflns_theta_max 26.00
_diffrn_reflns_theta_min 1.99
_diffrn_standards_number 0
_exptl_absorpt_coefficient_mu 2.469
_exptl_absorpt_correction_T_max 0.5939
_exptl_absorpt_correction_T_min 0.3704
_exptl_absorpt_correction_type multi-scan
_exptl_absorpt_process_details '(SADABS; Bruker, 2004)'
_exptl_crystal_colour colorless
_exptl_crystal_density_diffrn 1.426
_exptl_crystal_density_method 'not measured'
_exptl_crystal_description block
_exptl_crystal_F_000 372
_exptl_crystal_size_max 0.47
_exptl_crystal_size_mid 0.40
_exptl_crystal_size_min 0.21
_refine_diff_density_max 0.653
_refine_diff_density_min -0.210
_refine_ls_extinction_method none
_refine_ls_goodness_of_fit_ref 1.084
_refine_ls_hydrogen_treatment constr
_refine_ls_matrix_type full
_refine_ls_number_parameters 196
_refine_ls_number_reflns 3237
_refine_ls_number_restraints 0
_refine_ls_restrained_S_all 1.084
_refine_ls_R_factor_all 0.0292
_refine_ls_R_factor_gt 0.0252
_refine_ls_shift/su_max 0.002
_refine_ls_shift/su_mean 0.000
_refine_ls_structure_factor_coef Fsqd
_refine_ls_weighting_details 'calc w=1/[\s^2^(Fo^2^)+(0.0411P)^2^+0.3147P] where P=(Fo^2^+2Fc^2^)/3'
_refine_ls_weighting_scheme calc
_refine_ls_wR_factor_gt 0.0704
_refine_ls_wR_factor_ref 0.0731
_reflns_number_gt 2940
_reflns_number_total 3237
_reflns_threshold_expression I>2\s(I)
_cod_data_source_file bt2955.cif
_cod_data_source_block I
_cod_depositor_comments
;
The following automatic conversions were performed:
'_symmetry_cell_setting' value 'Triclinic' changed to 'triclinic'
according to '/home/saulius/struct/CIF-dictionaries/cif_core.dic'
dictionary named 'cif_core.dic' version 2.4.1 from 2010-06-29.

Automatic conversion script
Id: cif_fix_enum 1527 2010-12-29 10:47:43Z saulius 

The following automatic conversions were performed:

'_symmetry_cell_setting' value 'Triclinic' changed to 'triclinic'
according to /home/saulius/struct/CIF-dictionaries/cif_core.dic
dictionary named 'cif_core.dic' version 2.4.1 from 2010-06-29.

Automatic conversion script
Id: cif_fix_values 1715 2011-07-08 13:25:40Z adriana 
;
_cod_database_code 2221938
_cod_database_fobs_code 2221938

loop_
_symmetry_equiv_pos_as_xyz
'x, y, z'
'-x, -y, -z'

loop_
_atom_site_type_symbol
_atom_site_label
_atom_site_fract_x
_atom_site_fract_y
_atom_site_fract_z
_atom_site_U_iso_or_equiv
_atom_site_adp_type
_atom_site_calc_flag
_atom_site_refinement_flags
_atom_site_occupancy
_atom_site_disorder_assembly
_atom_site_disorder_group
Br Br1 1.06994(2) 0.86479(2) 0.12181(2) 0.03353(9) Uani d . 1 . .
C C1 0.8126(2) 0.6005(2) 0.07781(19) 0.0234(4) Uani d . 1 . .
H H1A 0.7458 0.6459 0.0216 0.028 Uiso calc R 1 . .
H H1B 0.8596 0.5309 0.0243 0.028 Uiso calc R 1 . .
C C2 0.9469(2) 0.7329(2) 0.19069(19) 0.0216(4) Uani d . 1 . .
H H2 0.8996 0.7993 0.2477 0.026 Uiso calc R 1 . .
C C3 1.0691(2) 0.6722(2) 0.27311(19) 0.0224(4) Uani d . 1 . .
C C4 1.1235(3) 0.7470(3) 0.4214(2) 0.0310(5) Uani d . 1 . .
C C5 1.2550(3) 0.6801(4) 0.4841(3) 0.0517(7) Uani d . 1 . .
H H5A 1.2123 0.5653 0.4571 0.078 Uiso calc R 1 . .
H H5B 1.2899 0.7282 0.5794 0.078 Uiso calc R 1 . .
H H5C 1.3468 0.7039 0.4560 0.078 Uiso calc R 1 . .
C C6 1.1885(3) 0.9271(3) 0.4661(3) 0.0466(6) Uani d . 1 . .
H H6A 1.2815 0.9533 0.4399 0.070 Uiso calc R 1 . .
H H6B 1.2213 0.9734 0.5613 0.070 Uiso calc R 1 . .
H H6C 1.1042 0.9696 0.4256 0.070 Uiso calc R 1 . .
C C7 0.9764(3) 0.7038(3) 0.4612(2) 0.0399(5) Uani d . 1 . .
H H7A 0.8945 0.7514 0.4249 0.060 Uiso calc R 1 . .
H H7B 1.0095 0.7439 0.5566 0.060 Uiso calc R 1 . .
H H7C 0.9316 0.5886 0.4274 0.060 Uiso calc R 1 . .
C C8 0.7081(2) 0.5042(2) 0.12787(18) 0.0214(4) Uani d . 1 . .
C C9 0.7162(2) 0.3520(2) 0.12133(19) 0.0230(4) Uani d . 1 . .
H H9 0.7914 0.3107 0.0881 0.028 Uiso calc R 1 . .
C C10 0.6174(2) 0.2603(2) 0.16207(19) 0.0223(4) Uani d . 1 . .
C C11 0.5060(2) 0.3213(2) 0.21148(19) 0.0222(4) Uani d . 1 . .
C C12 0.4989(2) 0.4740(2) 0.22142(19) 0.0222(4) Uani d . 1 . .
H H12 0.4255 0.5165 0.2565 0.027 Uiso calc R 1 . .
C C13 0.5997(2) 0.5642(2) 0.17981(19) 0.0221(4) Uani d . 1 . .
C C14 0.7250(3) 0.0427(3) 0.1048(2) 0.0342(5) Uani d . 1 . .
H H14A 0.6990 0.0390 0.0145 0.051 Uiso calc R 1 . .
H H14B 0.7131 -0.0648 0.1058 0.051 Uiso calc R 1 . .
H H14C 0.8361 0.1074 0.1563 0.051 Uiso calc R 1 . .
C C15 0.3096(3) 0.2861(3) 0.3105(3) 0.0386(5) Uani d . 1 . .
H H15A 0.3760 0.3772 0.3897 0.058 Uiso calc R 1 . .
H H15B 0.2506 0.2054 0.3341 0.058 Uiso calc R 1 . .
H H15C 0.2330 0.3198 0.2520 0.058 Uiso calc R 1 . .
C C16 0.4788(2) 0.7768(2) 0.2246(2) 0.0292(4) Uani d . 1 . .
H H16A 0.3724 0.7047 0.1671 0.044 Uiso calc R 1 . .
H H16B 0.4866 0.8811 0.2172 0.044 Uiso calc R 1 . .
H H16C 0.4939 0.7862 0.3151 0.044 Uiso calc R 1 . .
O O1 1.11572(18) 0.56644(17) 0.21908(15) 0.0306(3) Uani d . 1 . .
O O2 0.61793(17) 0.11030(16) 0.15966(15) 0.0291(3) Uani d . 1 . .
O O3 0.41020(17) 0.22188(16) 0.24643(15) 0.0283(3) Uani d . 1 . .
O O4 0.60042(16) 0.71626(16) 0.18717(15) 0.0281(3) Uani d . 1 . .

loop_
_atom_site_aniso_label
_atom_site_aniso_U_11
_atom_site_aniso_U_22
_atom_site_aniso_U_33
_atom_site_aniso_U_12
_atom_site_aniso_U_13
_atom_site_aniso_U_23
Br1 0.03262(13) 0.02892(13) 0.05128(16) 0.00848(9) 0.02332(10) 0.02369(10)
C1 0.0223(9) 0.0241(9) 0.0231(10) 0.0050(7) 0.0070(8) 0.0096(8)
C2 0.0217(9) 0.0201(9) 0.0271(10) 0.0059(7) 0.0119(8) 0.0113(8)
C3 0.0191(9) 0.0221(9) 0.0260(10) 0.0044(7) 0.0089(8) 0.0089(8)
C4 0.0303(11) 0.0362(12) 0.0252(11) 0.0122(9) 0.0077(9) 0.0094(9)
C5 0.0510(15) 0.081(2) 0.0325(13) 0.0360(15) 0.0117(12) 0.0258(13)
C6 0.0446(14) 0.0386(13) 0.0362(13) 0.0023(11) 0.0065(11) -0.0025(10)
C7 0.0466(14) 0.0497(14) 0.0325(12) 0.0184(11) 0.0215(11) 0.0176(11)
C8 0.0175(8) 0.0228(9) 0.0216(9) 0.0027(7) 0.0045(7) 0.0088(7)
C9 0.0213(9) 0.0241(9) 0.0237(10) 0.0076(7) 0.0076(8) 0.0085(8)
C10 0.0228(9) 0.0183(9) 0.0248(10) 0.0059(7) 0.0053(8) 0.0091(7)
C11 0.0197(9) 0.0211(9) 0.0231(9) 0.0021(7) 0.0056(8) 0.0083(7)
C12 0.0170(9) 0.0219(9) 0.0272(10) 0.0045(7) 0.0076(8) 0.0088(8)
C13 0.0194(9) 0.0190(9) 0.0261(10) 0.0044(7) 0.0043(8) 0.0093(7)
C14 0.0376(12) 0.0253(10) 0.0515(14) 0.0165(9) 0.0242(11) 0.0175(10)
C15 0.0423(13) 0.0280(11) 0.0578(15) 0.0097(9) 0.0332(12) 0.0182(11)
C16 0.0277(10) 0.0230(10) 0.0418(12) 0.0104(8) 0.0159(9) 0.0132(9)
O1 0.0327(8) 0.0306(8) 0.0337(8) 0.0175(6) 0.0134(6) 0.0121(6)
O2 0.0356(8) 0.0218(7) 0.0403(8) 0.0128(6) 0.0209(7) 0.0159(6)
O3 0.0285(7) 0.0222(7) 0.0403(8) 0.0058(6) 0.0184(7) 0.0145(6)
O4 0.0236(7) 0.0214(7) 0.0473(9) 0.0094(5) 0.0169(7) 0.0177(6)

loop_
_atom_type_symbol
_atom_type_description
_atom_type_scat_dispersion_real
_atom_type_scat_dispersion_imag
_atom_type_scat_source
C C 0.0033 0.0016 'International Tables Vol C Tables 4.2.6.8 and 6.1.1.4'
H H 0.0000 0.0000 'International Tables Vol C Tables 4.2.6.8 and 6.1.1.4'
O O 0.0106 0.0060 'International Tables Vol C Tables 4.2.6.8 and 6.1.1.4'
Br Br -0.2901 2.4595 'International Tables Vol C Tables 4.2.6.8 and 6.1.1.4'

loop_
_geom_angle_atom_site_label_1
_geom_angle_atom_site_label_2
_geom_angle_atom_site_label_3
_geom_angle_site_symmetry_1
_geom_angle_site_symmetry_3
_geom_angle
_geom_angle_publ_flag
C8 C1 C2 . . 110.66(16) ?
C8 C1 H1A . . 109.5 ?
C2 C1 H1A . . 109.5 ?
C8 C1 H1B . . 109.5 ?
C2 C1 H1B . . 109.5 ?
H1A C1 H1B . . 108.1 ?
C1 C2 C3 . . 112.96(15) ?
C1 C2 Br1 . . 109.43(13) ?
C3 C2 Br1 . . 105.97(12) ?
C1 C2 H2 . . 109.5 ?
C3 C2 H2 . . 109.5 ?
Br1 C2 H2 . . 109.5 ?
O1 C3 C4 . . 122.68(18) ?
O1 C3 C2 . . 119.30(17) ?
C4 C3 C2 . . 118.00(16) ?
C3 C4 C5 . . 109.50(18) ?
C3 C4 C6 . . 110.49(19) ?
C5 C4 C6 . . 109.6(2) ?
C3 C4 C7 . . 107.65(17) ?
C5 C4 C7 . . 109.5(2) ?
C6 C4 C7 . . 110.09(19) ?
C4 C5 H5A . . 109.5 ?
C4 C5 H5B . . 109.5 ?
H5A C5 H5B . . 109.5 ?
C4 C5 H5C . . 109.5 ?
H5A C5 H5C . . 109.5 ?
H5B C5 H5C . . 109.5 ?
C4 C6 H6A . . 109.5 ?
C4 C6 H6B . . 109.5 ?
H6A C6 H6B . . 109.5 ?
C4 C6 H6C . . 109.5 ?
H6A C6 H6C . . 109.5 ?
H6B C6 H6C . . 109.5 ?
C4 C7 H7A . . 109.5 ?
C4 C7 H7B . . 109.5 ?
H7A C7 H7B . . 109.5 ?
C4 C7 H7C . . 109.5 ?
H7A C7 H7C . . 109.5 ?
H7B C7 H7C . . 109.5 ?
C13 C8 C9 . . 118.31(17) ?
C13 C8 C1 . . 120.84(17) ?
C9 C8 C1 . . 120.84(17) ?
C10 C9 C8 . . 121.62(18) ?
C10 C9 H9 . . 119.2 ?
C8 C9 H9 . . 119.2 ?
O2 C10 C9 . . 125.42(17) ?
O2 C10 C11 . . 115.27(17) ?
C9 C10 C11 . . 119.30(17) ?
O3 C11 C12 . . 124.48(17) ?
O3 C11 C10 . . 115.70(16) ?
C12 C11 C10 . . 119.82(17) ?
C11 C12 C13 . . 119.80(17) ?
C11 C12 H12 . . 120.1 ?
C13 C12 H12 . . 120.1 ?
O4 C13 C12 . . 123.22(17) ?
O4 C13 C8 . . 115.67(17) ?
C12 C13 C8 . . 121.11(17) ?
O2 C14 H14A . . 109.5 ?
O2 C14 H14B . . 109.5 ?
H14A C14 H14B . . 109.5 ?
O2 C14 H14C . . 109.5 ?
H14A C14 H14C . . 109.5 ?
H14B C14 H14C . . 109.5 ?
O3 C15 H15A . . 109.5 ?
O3 C15 H15B . . 109.5 ?
H15A C15 H15B . . 109.5 ?
O3 C15 H15C . . 109.5 ?
H15A C15 H15C . . 109.5 ?
H15B C15 H15C . . 109.5 ?
O4 C16 H16A . . 109.5 ?
O4 C16 H16B . . 109.5 ?
H16A C16 H16B . . 109.5 ?
O4 C16 H16C . . 109.5 ?
H16A C16 H16C . . 109.5 ?
H16B C16 H16C . . 109.5 ?
C10 O2 C14 . . 116.49(15) ?
C11 O3 C15 . . 116.98(15) ?
C13 O4 C16 . . 118.02(15) ?

loop_
_geom_bond_atom_site_label_1
_geom_bond_atom_site_label_2
_geom_bond_site_symmetry_2
_geom_bond_distance
_geom_bond_publ_flag
Br1 C2 . 1.9693(18) ?
C1 C8 . 1.514(3) ?
C1 C2 . 1.519(3) ?
C1 H1A . 0.9900 ?
C1 H1B . 0.9900 ?
C2 C3 . 1.536(3) ?
C2 H2 . 1.0000 ?
C3 O1 . 1.205(2) ?
C3 C4 . 1.525(3) ?
C4 C5 . 1.530(3) ?
C4 C6 . 1.533(3) ?
C4 C7 . 1.542(3) ?
C5 H5A . 0.9800 ?
C5 H5B . 0.9800 ?
C5 H5C . 0.9800 ?
C6 H6A . 0.9800 ?
C6 H6B . 0.9800 ?
C6 H6C . 0.9800 ?
C7 H7A . 0.9800 ?
C7 H7B . 0.9800 ?
C7 H7C . 0.9800 ?
C8 C13 . 1.393(3) ?
C8 C9 . 1.398(3) ?
C9 C10 . 1.382(3) ?
C9 H9 . 0.9500 ?
C10 O2 . 1.374(2) ?
C10 C11 . 1.407(3) ?
C11 O3 . 1.365(2) ?
C11 C12 . 1.392(3) ?
C12 C13 . 1.393(3) ?
C12 H12 . 0.9500 ?
C13 O4 . 1.377(2) ?
C14 O2 . 1.429(2) ?
C14 H14A . 0.9800 ?
C14 H14B . 0.9800 ?
C14 H14C . 0.9800 ?
C15 O3 . 1.422(3) ?
C15 H15A . 0.9800 ?
C15 H15B . 0.9800 ?
C15 H15C . 0.9800 ?
C16 O4 . 1.428(2) ?
C16 H16A . 0.9800 ?
C16 H16B . 0.9800 ?
C16 H16C . 0.9800 ?

loop_
_geom_hbond_atom_site_label_D
_geom_hbond_atom_site_label_H
_geom_hbond_atom_site_label_A
_geom_hbond_site_symmetry_A
_geom_hbond_distance_DH
_geom_hbond_distance_HA
_geom_hbond_distance_DA
_geom_hbond_angle_DHA
_geom_hbond_publ_flag
C2 H2 O4 . 1.0000 2.5000 3.089(2) 117.00 yes
C16 H16B O2 1_565 0.9800 2.5700 3.465(3) 151.00 yes

loop_
_geom_torsion_atom_site_label_1
_geom_torsion_atom_site_label_2
_geom_torsion_atom_site_label_3
_geom_torsion_atom_site_label_4
_geom_torsion_site_symmetry_1
_geom_torsion_site_symmetry_2
_geom_torsion_site_symmetry_3
_geom_torsion_site_symmetry_4
_geom_torsion
_geom_torsion_publ_flag
C8 C1 C2 C3 . . . . 66.5(2) ?
C8 C1 C2 Br1 . . . . -175.74(12) ?
C1 C2 C3 O1 . . . . 43.4(2) ?
Br1 C2 C3 O1 . . . . -76.38(19) ?
C1 C2 C3 C4 . . . . -135.17(18) ?
Br1 C2 C3 C4 . . . . 105.03(17) ?
O1 C3 C4 C5 . . . . 6.3(3) ?
C2 C3 C4 C5 . . . . -175.18(19) ?
O1 C3 C4 C6 . . . . 127.1(2) ?
C2 C3 C4 C6 . . . . -54.3(2) ?
O1 C3 C4 C7 . . . . -112.6(2) ?
C2 C3 C4 C7 . . . . 65.9(2) ?
C2 C1 C8 C13 . . . . 74.0(2) ?
C2 C1 C8 C9 . . . . -107.0(2) ?
C13 C8 C9 C10 . . . . 1.5(3) ?
C1 C8 C9 C10 . . . . -177.55(18) ?
C8 C9 C10 O2 . . . . -179.66(18) ?
C8 C9 C10 C11 . . . . -0.1(3) ?
O2 C10 C11 O3 . . . . -2.0(2) ?
C9 C10 C11 O3 . . . . 178.37(17) ?
O2 C10 C11 C12 . . . . 178.26(17) ?
C9 C10 C11 C12 . . . . -1.4(3) ?
O3 C11 C12 C13 . . . . -178.37(18) ?
C10 C11 C12 C13 . . . . 1.4(3) ?
C11 C12 C13 O4 . . . . -179.61(17) ?
C11 C12 C13 C8 . . . . 0.1(3) ?
C9 C8 C13 O4 . . . . 178.22(17) ?
C1 C8 C13 O4 . . . . -2.7(3) ?
C9 C8 C13 C12 . . . . -1.5(3) ?
C1 C8 C13 C12 . . . . 177.52(18) ?
C9 C10 O2 C14 . . . . -3.0(3) ?
C11 C10 O2 C14 . . . . 177.39(18) ?
C12 C11 O3 C15 . . . . -7.3(3) ?
C10 C11 O3 C15 . . . . 172.93(18) ?
C12 C13 O4 C16 . . . . -7.7(3) ?
C8 C13 O4 C16 . . . . 172.52(17) ?
